data_4338557
loop_
_publ_author_name
'Yang, Wei'
'Fu, Hao'
'Wang, Haijun'
'Chen, Mingqing'
'Ding, Yuqiang'
'Roesky, Herbert W.'
'Jana, Anukul'

_publ_section_title
;
 A Base-Stabilized Silylene with a Tricoordinate Silicon Atom as a Ligand
 for a Metal Complex
;
_journal_coden_ASTM INOCAJ
_journal_issue 12
_journal_name_full 'Inorganic Chemistry'
_journal_page_first 5058
_journal_page_last 5060
_journal_paper_doi 10.1021/ic900204c
_journal_volume 48
_journal_year 2009
_chemical_formula_moiety 'C23 H32 Fe N2 O5 Si'
_chemical_formula_sum 'C23 H32 Fe N2 O5 Si'
_chemical_formula_weight 500.45
_space_group_IT_number 14
_symmetry_cell_setting monoclinic
_symmetry_space_group_name_Hall '-P 2yn'
_symmetry_space_group_name_H-M 'P 1 21/n 1'
_atom_sites_solution_hydrogens geom
_atom_sites_solution_primary direct
_atom_sites_solution_secondary difmap
_audit_creation_method SHELXL-97
_cell_angle_alpha 90.00
_cell_angle_beta 91.710(2)
_cell_angle_gamma 90.00
_cell_formula_units_Z 4
_cell_length_a 9.1551(7)
_cell_length_b 16.6045(14)
_cell_length_c 17.2613(15)
_cell_measurement_reflns_used 2808
_cell_measurement_temperature 293(2)
_cell_measurement_theta_max 21.29
_cell_measurement_theta_min 2.36
_cell_volume 2622.8(4)
_computing_cell_refinement 'Bruker SMART'
_computing_data_reduction 'Bruker SAINT'
_computing_molecular_graphics 'Bruker SHELXTL'
_computing_publication_material 'Bruker SHELXTL'
_computing_structure_refinement 'SHELXL-97 (Sheldrick, 1997)'
_computing_structure_solution 'SHELXS-97 (Sheldrick, 1990)'
_diffrn_ambient_temperature 293(2)
_diffrn_measured_fraction_theta_full 0.983
_diffrn_measured_fraction_theta_max 0.983
_diffrn_measurement_device_type 'CCD area detector'
_diffrn_measurement_method 'phi and omega scans'
_diffrn_radiation_monochromator graphite
_diffrn_radiation_source 'fine-focus sealed tube'
_diffrn_radiation_type MoK\a
_diffrn_radiation_wavelength 0.71073
_diffrn_reflns_av_R_equivalents 0.0504
_diffrn_reflns_av_sigmaI/netI 0.0722
_diffrn_reflns_limit_h_max 12
_diffrn_reflns_limit_h_min -9
_diffrn_reflns_limit_k_max 15
_diffrn_reflns_limit_k_min -22
_diffrn_reflns_limit_l_max 22
_diffrn_reflns_limit_l_min -22
_diffrn_reflns_number 16828
_diffrn_reflns_theta_full 28.31
_diffrn_reflns_theta_max 28.31
_diffrn_reflns_theta_min 1.70
_diffrn_standards_decay_% 0
_diffrn_standards_interval_count 0
_diffrn_standards_interval_time 0
_diffrn_standards_number 0
_exptl_absorpt_coefficient_mu 0.654
_exptl_absorpt_correction_type none
_exptl_crystal_colour red-brown
_exptl_crystal_density_diffrn 1.267
_exptl_crystal_density_method 'not measured'
_exptl_crystal_description sheet
_exptl_crystal_F_000 1056
_exptl_crystal_size_max 0.15
_exptl_crystal_size_mid 0.12
_exptl_crystal_size_min 0.06
_refine_diff_density_max 0.272
_refine_diff_density_min -0.199
_refine_diff_density_rms 0.055
_refine_ls_extinction_method none
_refine_ls_goodness_of_fit_ref 1.000
_refine_ls_hydrogen_treatment constr
_refine_ls_matrix_type full
_refine_ls_number_parameters 298
_refine_ls_number_reflns 6346
_refine_ls_number_restraints 54
_refine_ls_restrained_S_all 1.057
_refine_ls_R_factor_all 0.1115
_refine_ls_R_factor_gt 0.0507
_refine_ls_shift/su_max 0.001
_refine_ls_shift/su_mean 0.000
_refine_ls_structure_factor_coef Fsqd
_refine_ls_weighting_details 'calc w=1/[\s^2^(Fo^2^)+(0.0590P)^2^+0.0000P] where P=(Fo^2^+2Fc^2^)/3'
_refine_ls_weighting_scheme calc
_refine_ls_wR_factor_gt 0.1096
_refine_ls_wR_factor_ref 0.1317
_reflns_number_gt 3584
_reflns_number_total 6346
_reflns_threshold_expression >2sigma(I)
_cod_data_source_file ic900204c_si_002.cif
_cod_data_source_block yy
_cod_database_code 4338557

loop_
_symmetry_equiv_pos_as_xyz
'x, y, z'
'-x+1/2, y+1/2, -z+1/2'
'-x, -y, -z'
'x-1/2, -y-1/2, z-1/2'

loop_
_atom_site_label
_atom_site_type_symbol
_atom_site_fract_x
_atom_site_fract_y
_atom_site_fract_z
_atom_site_U_iso_or_equiv
_atom_site_adp_type
_atom_site_occupancy
_atom_site_symmetry_multiplicity
_atom_site_calc_flag
_atom_site_refinement_flags
Fe Fe 0.29977(4) 0.34122(3) 0.45790(2) 0.04357(15) Uani 1 1 d .
Si Si 0.13555(8) 0.28304(5) 0.37721(5) 0.0388(2) Uani 1 1 d .
N2 N -0.0182(2) 0.34307(14) 0.33806(14) 0.0420(6) Uani 1 1 d .
N1 N 0.1505(2) 0.29053(14) 0.27182(13) 0.0422(6) Uani 1 1 d .
O2 O 0.1038(3) 0.2988(2) 0.58070(16) 0.0906(9) Uani 1 1 d .
C23 C 0.4144(4) 0.3967(2) 0.5237(2) 0.0597(9) Uani 1 1 d .
O4 O 0.2803(3) 0.47319(17) 0.34606(16) 0.0871(9) Uani 1 1 d .
C20 C 0.1777(4) 0.3168(2) 0.5310(2) 0.0584(9) Uani 1 1 d .
O3 O 0.5063(3) 0.21069(18) 0.43403(18) 0.0900(9) Uani 1 1 d .
C22 C 0.2878(4) 0.4219(2) 0.3908(2) 0.0572(9) Uani 1 1 d .
C21 C 0.4246(4) 0.2622(2) 0.4416(2) 0.0586(9) Uani 1 1 d .
C1 C 0.0361(3) 0.33990(17) 0.26757(17) 0.0423(7) Uani 1 1 d .
C2 C -0.0202(3) 0.3832(2) 0.19785(18) 0.0504(8) Uani 1 1 d .
C3 C -0.1229(4) 0.3475(2) 0.1489(2) 0.0682(10) Uani 1 1 d .
H3 H -0.1569 0.2961 0.1598 0.082 Uiso 1 1 calc R
C8 C 0.2572(4) 0.2667(2) 0.21233(18) 0.0553(9) Uani 1 1 d .
O5 O 0.4848(3) 0.43165(18) 0.56721(18) 0.1008(10) Uani 1 1 d .
C7 C 0.0296(4) 0.4597(2) 0.1819(2) 0.0658(10) Uani 1 1 d .
H7 H 0.0985 0.4844 0.2147 0.079 Uiso 1 1 calc R
C12 C -0.1388(3) 0.3947(2) 0.3681(2) 0.0561(9) Uani 1 1 d .
C10 C 0.3571(5) 0.3361(3) 0.1958(3) 0.122(2) Uani 1 1 d U
H10A H 0.3050 0.3755 0.1651 0.147 Uiso 1 1 calc R
H10B H 0.4395 0.3170 0.1680 0.147 Uiso 1 1 calc R
H10C H 0.3904 0.3600 0.2437 0.147 Uiso 1 1 calc R
C14 C -0.2778(4) 0.3855(3) 0.3201(3) 0.0993(15) Uani 1 1 d U
H14A H -0.2639 0.4071 0.2692 0.119 Uiso 1 1 calc R
H14B H -0.3553 0.4141 0.3443 0.119 Uiso 1 1 calc R
H14C H -0.3027 0.3295 0.3161 0.119 Uiso 1 1 calc R
C15 C -0.1654(5) 0.3663(3) 0.4496(2) 0.1023(16) Uani 1 1 d U
H15A H -0.1928 0.3105 0.4485 0.123 Uiso 1 1 calc R
H15B H -0.2425 0.3975 0.4711 0.123 Uiso 1 1 calc R
H15C H -0.0777 0.3728 0.4808 0.123 Uiso 1 1 calc R
C11 C 0.1844(5) 0.2388(4) 0.1396(3) 0.132(2) Uani 1 1 d U
H11A H 0.1148 0.1976 0.1510 0.159 Uiso 1 1 calc R
H11B H 0.2562 0.2174 0.1057 0.159 Uiso 1 1 calc R
H11C H 0.1351 0.2832 0.1147 0.159 Uiso 1 1 calc R
C13 C -0.0919(5) 0.4816(3) 0.3713(3) 0.1127(17) Uani 1 1 d U
H13A H 0.0016 0.4857 0.3976 0.135 Uiso 1 1 calc R
H13B H -0.1625 0.5124 0.3987 0.135 Uiso 1 1 calc R
H13C H -0.0850 0.5022 0.3195 0.135 Uiso 1 1 calc R
C9 C 0.3487(6) 0.2001(3) 0.2467(3) 0.125(2) Uani 1 1 d U
H9A H 0.3967 0.2187 0.2936 0.150 Uiso 1 1 calc R
H9B H 0.4206 0.1840 0.2105 0.150 Uiso 1 1 calc R
H9C H 0.2874 0.1550 0.2581 0.150 Uiso 1 1 calc R
C16 C -0.0163(4) 0.1306(2) 0.3854(2) 0.0697(10) Uani 1 1 d .
C5 C -0.1252(5) 0.4617(3) 0.0682(2) 0.0900(14) Uani 1 1 d .
H5 H -0.1597 0.4880 0.0238 0.108 Uiso 1 1 calc R
C6 C -0.0241(5) 0.4993(3) 0.1166(3) 0.0863(13) Uani 1 1 d .
H6 H 0.0079 0.5510 0.1053 0.104 Uiso 1 1 calc R
C4 C -0.1749(5) 0.3871(3) 0.0844(2) 0.0824(12) Uani 1 1 d .
H4 H -0.2444 0.3628 0.0518 0.099 Uiso 1 1 calc R
C17 C -0.1157(6) 0.1501(3) 0.3181(3) 0.1217(19) Uani 1 1 d U
H17A H -0.1658 0.1997 0.3279 0.146 Uiso 1 1 calc R
H17B H -0.1858 0.1076 0.3108 0.146 Uiso 1 1 calc R
H17C H -0.0596 0.1556 0.2723 0.146 Uiso 1 1 calc R
C19 C 0.0678(6) 0.0564(3) 0.3737(4) 0.130(2) Uani 1 1 d U
H19A H 0.1223 0.0611 0.3272 0.156 Uiso 1 1 calc R
H19B H 0.0021 0.0114 0.3689 0.156 Uiso 1 1 calc R
H19C H 0.1339 0.0480 0.4171 0.156 Uiso 1 1 calc R
C18 C -0.1049(6) 0.1242(4) 0.4581(3) 0.148(2) Uani 1 1 d U
H18A H -0.0411 0.1111 0.5015 0.178 Uiso 1 1 calc R
H18B H -0.1772 0.0827 0.4514 0.178 Uiso 1 1 calc R
H18C H -0.1523 0.1746 0.4675 0.178 Uiso 1 1 calc R
O1 O 0.0883(2) 0.19394(13) 0.40178(13) 0.0551(6) Uani 1 1 d .

loop_
_atom_site_aniso_label
_atom_site_aniso_U_11
_atom_site_aniso_U_22
_atom_site_aniso_U_33
_atom_site_aniso_U_23
_atom_site_aniso_U_13
_atom_site_aniso_U_12
Fe 0.0417(2) 0.0433(3) 0.0456(3) -0.0035(2) 0.00093(18) -0.0063(2)
Si 0.0379(4) 0.0373(4) 0.0415(4) -0.0016(4) 0.0053(3) -0.0053(4)
N2 0.0384(12) 0.0416(14) 0.0464(14) -0.0037(12) 0.0053(11) -0.0028(11)
N1 0.0460(14) 0.0407(14) 0.0403(13) -0.0023(11) 0.0062(11) 0.0016(12)
O2 0.0840(19) 0.128(3) 0.0616(16) 0.0128(17) 0.0243(15) -0.0103(18)
C23 0.059(2) 0.055(2) 0.064(2) -0.0025(19) -0.0097(17) -0.0047(18)
O4 0.104(2) 0.0644(18) 0.091(2) 0.0245(16) -0.0260(17) -0.0311(16)
C20 0.056(2) 0.070(2) 0.049(2) -0.0038(18) -0.0003(17) -0.0027(18)
O3 0.0757(18) 0.078(2) 0.117(2) -0.0123(17) 0.0017(16) 0.0260(16)
C22 0.060(2) 0.051(2) 0.060(2) -0.0034(18) -0.0109(17) -0.0186(17)
C21 0.051(2) 0.061(2) 0.064(2) -0.0044(18) 0.0015(17) -0.0017(18)
C1 0.0425(16) 0.0356(16) 0.0487(17) -0.0044(14) 0.0003(13) -0.0086(14)
C2 0.0552(19) 0.049(2) 0.0470(18) 0.0001(16) 0.0015(15) 0.0076(17)
C3 0.073(2) 0.068(3) 0.063(2) -0.004(2) -0.0138(19) 0.006(2)
C8 0.0561(19) 0.066(2) 0.0445(18) -0.0103(17) 0.0125(15) 0.0101(18)
O5 0.107(2) 0.089(2) 0.103(2) -0.0170(18) -0.0466(19) -0.0243(18)
C7 0.079(3) 0.057(2) 0.061(2) 0.0101(19) 0.0026(19) 0.003(2)
C12 0.0449(18) 0.062(2) 0.062(2) -0.0071(18) 0.0109(15) 0.0117(17)
C10 0.107(3) 0.114(4) 0.152(4) -0.016(3) 0.084(3) -0.012(3)
C14 0.055(2) 0.142(4) 0.101(3) -0.019(3) 0.001(2) 0.031(3)
C15 0.088(3) 0.142(4) 0.079(3) 0.006(3) 0.037(2) 0.042(3)
C11 0.106(3) 0.203(6) 0.088(3) -0.082(4) 0.009(3) 0.019(4)
C13 0.111(3) 0.073(3) 0.157(4) -0.028(3) 0.058(3) 0.012(3)
C9 0.147(4) 0.139(4) 0.093(3) 0.019(3) 0.048(3) 0.088(4)
C16 0.074(2) 0.048(2) 0.087(3) 0.007(2) -0.007(2) -0.025(2)
C5 0.105(4) 0.106(4) 0.059(3) 0.012(3) -0.003(2) 0.046(3)
C6 0.114(4) 0.064(3) 0.082(3) 0.025(2) 0.014(3) 0.022(3)
C4 0.084(3) 0.098(4) 0.063(3) -0.005(3) -0.016(2) 0.023(3)
C17 0.125(4) 0.087(3) 0.148(4) 0.015(3) -0.062(3) -0.046(3)
C19 0.148(4) 0.058(3) 0.181(5) -0.019(3) -0.038(4) -0.016(3)
C18 0.147(5) 0.144(5) 0.156(5) 0.006(4) 0.039(4) -0.091(4)
O1 0.0554(13) 0.0428(13) 0.0667(14) 0.0062(11) -0.0054(11) -0.0150(11)

loop_
_atom_type_symbol
_atom_type_description
_atom_type_scat_dispersion_real
_atom_type_scat_dispersion_imag
_atom_type_scat_source
C C 0.0033 0.0016 'International Tables Vol C Tables 4.2.6.8 and 6.1.1.4'
H H 0.0000 0.0000 'International Tables Vol C Tables 4.2.6.8 and 6.1.1.4'
Fe Fe 0.3463 0.8444 'International Tables Vol C Tables 4.2.6.8 and 6.1.1.4'
N N 0.0061 0.0033 'International Tables Vol C Tables 4.2.6.8 and 6.1.1.4'
O O 0.0106 0.0060 'International Tables Vol C Tables 4.2.6.8 and 6.1.1.4'
Si Si 0.0817 0.0704 'International Tables Vol C Tables 4.2.6.8 and 6.1.1.4'

loop_
_geom_angle_atom_site_label_1
_geom_angle_atom_site_label_2
_geom_angle_atom_site_label_3
_geom_angle
C20 Fe C21 111.72(17)
C20 Fe C22 128.00(16)
C21 Fe C22 119.01(16)
C20 Fe C23 92.13(16)
C21 Fe C23 96.54(16)
C22 Fe C23 92.83(15)
C20 Fe Si 85.26(11)
C21 Fe Si 90.36(11)
C22 Fe Si 83.82(10)
C23 Fe Si 173.11(12)
O1 Si N1 110.74(12)
O1 Si N2 112.87(11)
N1 Si N2 71.16(11)
O1 Si Fe 114.56(9)
N1 Si Fe 121.31(8)
N2 Si Fe 119.19(8)
O1 Si C1 119.86(11)
Fe Si C1 125.58(8)
C1 N2 C12 129.6(3)
C1 N2 Si 90.69(18)
C12 N2 Si 138.2(2)
C1 N1 C8 131.0(3)
C1 N1 Si 90.82(18)
C8 N1 Si 137.3(2)
O5 C23 Fe 178.0(4)
O2 C20 Fe 176.5(3)
O4 C22 Fe 178.6(3)
O3 C21 Fe 177.5(3)
N2 C1 N1 106.8(3)
N2 C1 C2 126.4(3)
N1 C1 C2 126.8(3)
N2 C1 Si 53.66(14)
N1 C1 Si 53.48(14)
C2 C1 Si 174.9(2)
C3 C2 C7 119.7(3)
C3 C2 C1 120.3(3)
C7 C2 C1 120.0(3)
C4 C3 C2 120.5(4)
C4 C3 H3 119.7
C2 C3 H3 119.7
C11 C8 N1 112.3(3)
C11 C8 C9 109.7(4)
N1 C8 C9 107.0(3)
C11 C8 C10 109.9(4)
N1 C8 C10 109.9(3)
C9 C8 C10 107.8(4)
C2 C7 C6 119.2(4)
C2 C7 H7 120.4
C6 C7 H7 120.4
N2 C12 C14 111.7(3)
N2 C12 C13 110.3(3)
C14 C12 C13 110.7(4)
N2 C12 C15 106.5(3)
C14 C12 C15 108.9(3)
C13 C12 C15 108.6(4)
C8 C10 H10A 109.5
C8 C10 H10B 109.5
H10A C10 H10B 109.5
C8 C10 H10C 109.5
H10A C10 H10C 109.5
H10B C10 H10C 109.5
C12 C14 H14A 109.5
C12 C14 H14B 109.5
H14A C14 H14B 109.5
C12 C14 H14C 109.5
H14A C14 H14C 109.5
H14B C14 H14C 109.5
C12 C15 H15A 109.5
C12 C15 H15B 109.5
H15A C15 H15B 109.5
C12 C15 H15C 109.5
H15A C15 H15C 109.5
H15B C15 H15C 109.5
C8 C11 H11A 109.5
C8 C11 H11B 109.5
H11A C11 H11B 109.5
C8 C11 H11C 109.5
H11A C11 H11C 109.5
H11B C11 H11C 109.5
C12 C13 H13A 109.5
C12 C13 H13B 109.5
H13A C13 H13B 109.5
C12 C13 H13C 109.5
H13A C13 H13C 109.5
H13B C13 H13C 109.5
C8 C9 H9A 109.5
C8 C9 H9B 109.5
H9A C9 H9B 109.5
C8 C9 H9C 109.5
H9A C9 H9C 109.5
H9B C9 H9C 109.5
O1 C16 C19 106.9(3)
O1 C16 C17 112.3(3)
C19 C16 C17 112.7(4)
O1 C16 C18 104.9(3)
C19 C16 C18 110.5(4)
C17 C16 C18 109.3(4)
C4 C5 C6 120.9(4)
C4 C5 H5 119.5
C6 C5 H5 119.5
C5 C6 C7 119.7(4)
C5 C6 H6 120.2
C7 C6 H6 120.2
C5 C4 C3 119.9(4)
C5 C4 H4 120.1
C3 C4 H4 120.1
C16 C17 H17A 109.5
C16 C17 H17B 109.5
H17A C17 H17B 109.5
C16 C17 H17C 109.5
H17A C17 H17C 109.5
H17B C17 H17C 109.5
C16 C19 H19A 109.5
C16 C19 H19B 109.5
H19A C19 H19B 109.5
C16 C19 H19C 109.5
H19A C19 H19C 109.5
H19B C19 H19C 109.5
C16 C18 H18A 109.5
C16 C18 H18B 109.5
H18A C18 H18B 109.5
C16 C18 H18C 109.5
H18A C18 H18C 109.5
H18B C18 H18C 109.5
C16 O1 Si 143.4(2)

loop_
_geom_bond_atom_site_label_1
_geom_bond_atom_site_label_2
_geom_bond_distance
Fe C20 1.757(4)
Fe C21 1.768(4)
Fe C22 1.771(4)
Fe C23 1.780(4)
Fe Si 2.2379(9)
Si O1 1.602(2)
Si N1 1.833(2)
Si N2 1.837(2)
Si C1 2.280(3)
N2 C1 1.329(4)
N2 C12 1.503(4)
N1 C1 1.330(3)
N1 C8 1.492(4)
O2 C20 1.149(4)
C23 O5 1.135(4)
O4 C22 1.151(4)
O3 C21 1.146(4)
C1 C2 1.481(4)
C2 C3 1.379(5)
C2 C7 1.381(5)
C3 C4 1.365(5)
C3 H3 0.9300
C8 C11 1.479(5)
C8 C9 1.499(5)
C8 C10 1.504(5)
C7 C6 1.382(5)
C7 H7 0.9300
C12 C14 1.505(5)
C12 C13 1.506(5)
C12 C15 1.510(5)
C10 H10A 0.9600
C10 H10B 0.9600
C10 H10C 0.9600
C14 H14A 0.9600
C14 H14B 0.9600
C14 H14C 0.9600
C15 H15A 0.9600
C15 H15B 0.9600
C15 H15C 0.9600
C11 H11A 0.9600
C11 H11B 0.9600
C11 H11C 0.9600
C13 H13A 0.9600
C13 H13B 0.9600
C13 H13C 0.9600
C9 H9A 0.9600
C9 H9B 0.9600
C9 H9C 0.9600
C16 O1 1.445(4)
C16 C19 1.470(6)
C16 C17 1.489(6)
C16 C18 1.518(6)
C5 C4 1.352(6)
C5 C6 1.377(6)
C5 H5 0.9300
C6 H6 0.9300
C4 H4 0.9300
C17 H17A 0.9600
C17 H17B 0.9600
C17 H17C 0.9600
C19 H19A 0.9600
C19 H19B 0.9600
C19 H19C 0.9600
C18 H18A 0.9600
C18 H18B 0.9600
C18 H18C 0.9600
